data_4134546
loop_
_publ_author_name
'Stevens, Hendrik'
'Duan, Peng-Cheng'
'Dechert, Sebastian'
'Meyer, Franc'

_publ_section_title
;
 Competing H2 versus Intramolecular C-H Activation at a Dinuclear Nickel
 Complex via Metal-Metal Cooperative Oxidative Addition.
;
_journal_name_full 'Journal of the American Chemical Society'
_journal_paper_doi 10.1021/jacs.0c00758
_journal_year 2020
_chemical_formula_moiety 'C55 H53 N6 Na Ni2 O, 0.875(C4 H8 O), 0.125(C4 H10 O)'
_chemical_formula_sum 'C59 H61.25 N6 Na Ni2 O2'
_chemical_formula_weight 1026.80
_space_group_crystal_system triclinic
_space_group_IT_number 2
_space_group_name_Hall '-P 1'
_space_group_name_H-M_alt 'P -1'
_atom_sites_solution_hydrogens mixed
_audit_creation_method SHELXL-2017/1
_cell_angle_alpha 80.688(2)
_cell_angle_beta 82.043(2)
_cell_angle_gamma 81.867(2)
_cell_formula_units_Z 4
_cell_length_a 14.2900(3)
_cell_length_b 18.5010(4)
_cell_length_c 19.5019(5)
_cell_measurement_reflns_used 70438
_cell_measurement_temperature 133(2)
_cell_measurement_theta_max 26.959
_cell_measurement_theta_min 1.432
_cell_volume 5001.4(2)
_computing_cell_refinement 'X-AREA (Stoe & Cie, 2015)'
_computing_data_collection 'X-AREA (Stoe & Cie, 2015)'
_computing_data_reduction 'X-AREA (Stoe & Cie, 2015)'
_computing_molecular_graphics 'DIAMOND (Brandenburg, 2012)'
_computing_publication_material 'SHELXL-2017 (Sheldrick, 2017)'
_computing_structure_refinement 'SHELXL-2017/1 (Sheldrick, 2017)'
_computing_structure_solution 'SHELXT-2014 (Sheldrick, 2014)'
_diffrn_ambient_temperature 133(2)
_diffrn_measured_fraction_theta_full 1.000
_diffrn_measured_fraction_theta_max 0.975
_diffrn_measurement_device_type 'Stoe IPDS II'
_diffrn_measurement_method \w
_diffrn_radiation_type MoK\a
_diffrn_radiation_wavelength 0.71073
_diffrn_reflns_av_R_equivalents 0.0203
_diffrn_reflns_av_unetI/netI 0.0166
_diffrn_reflns_Laue_measured_fraction_full 1.000
_diffrn_reflns_Laue_measured_fraction_max 0.975
_diffrn_reflns_limit_h_max 18
_diffrn_reflns_limit_h_min -18
_diffrn_reflns_limit_k_max 23
_diffrn_reflns_limit_k_min -23
_diffrn_reflns_limit_l_max 24
_diffrn_reflns_limit_l_min -24
_diffrn_reflns_number 70438
_diffrn_reflns_point_group_measured_fraction_full 1.000
_diffrn_reflns_point_group_measured_fraction_max 0.975
_diffrn_reflns_theta_full 25.242
_diffrn_reflns_theta_max 26.959
_diffrn_reflns_theta_min 1.432
_diffrn_source 'fine-focus sealed tube'
_exptl_absorpt_coefficient_mu 0.812
_exptl_absorpt_correction_T_max 0.7360
_exptl_absorpt_correction_T_min 0.5170
_exptl_absorpt_correction_type numerical
_exptl_absorpt_process_details 'X-RED (Stoe & Cie, 2015)'
_exptl_crystal_colour 'dark red'
_exptl_crystal_density_diffrn 1.364
_exptl_crystal_description block
_exptl_crystal_F_000 2161
_exptl_crystal_size_max 0.500
_exptl_crystal_size_mid 0.490
_exptl_crystal_size_min 0.220
_refine_diff_density_max 0.620
_refine_diff_density_min -0.512
_refine_diff_density_rms 0.050
_refine_ls_extinction_method none
_refine_ls_goodness_of_fit_ref 1.036
_refine_ls_hydrogen_treatment mixed
_refine_ls_matrix_type full
_refine_ls_number_parameters 1314
_refine_ls_number_reflns 21215
_refine_ls_number_restraints 57
_refine_ls_restrained_S_all 1.055
_refine_ls_R_factor_all 0.0432
_refine_ls_R_factor_gt 0.0327
_refine_ls_shift/su_max 0.003
_refine_ls_shift/su_mean 0.000
_refine_ls_structure_factor_coef Fsqd
_refine_ls_weighting_details 'w=1/[\s^2^(Fo^2^)+(0.0387P)^2^+3.6144P] where P=(Fo^2^+2Fc^2^)/3'
_refine_ls_weighting_scheme calc
_refine_ls_wR_factor_gt 0.0809
_refine_ls_wR_factor_ref 0.0873
_reflns_Friedel_coverage 0.000
_reflns_number_gt 17846
_reflns_number_total 21215
_reflns_threshold_expression 'I > 2\s(I)'
_cod_data_source_file ja0c00758_si_002.cif
_cod_data_source_block 2Na-pd126
_cod_database_code 4134546
_shelx_shelxl_version_number 2017/1
_shelx_space_group_comment
;
The symmetry employed for this shelxl refinement is uniquely defined
by the following loop, which should always be used as a source of
symmetry information in preference to the above space-group names.
They are only intended as comments.
;
_shelx_estimated_absorpt_t_min 0.687
_shelx_estimated_absorpt_t_max 0.842

loop_
_space_group_symop_operation_xyz
'x, y, z'
'-x, -y, -z'

loop_
_atom_site_label
_atom_site_type_symbol
_atom_site_fract_x
_atom_site_fract_y
_atom_site_fract_z
_atom_site_U_iso_or_equiv
_atom_site_adp_type
_atom_site_occupancy
_atom_site_site_symmetry_order
_atom_site_calc_flag
_atom_site_refinement_flags_posn
_atom_site_refinement_flags_adp
_atom_site_refinement_flags_occupancy
_atom_site_disorder_assembly
_atom_site_disorder_group
Ni1 Ni 0.55467(2) 0.34507(2) 0.85578(2) 0.02367(6) Uani 1 1 d . . . . .
Ni2 Ni 0.71850(2) 0.12910(2) 0.89431(2) 0.02990(6) Uani 1 1 d . . . . .
H2 H 0.671(2) 0.1606(17) 0.8406(16) 0.080 Uiso 1 1 d . U . . .
Na1 Na 0.52213(6) 0.18959(4) 0.88788(4) 0.03482(17) Uani 1 1 d . . . . .
O1 O 0.40885(11) 0.20959(10) 0.97685(8) 0.0453(4) Uani 1 1 d . . . . .
N1 N 0.64036(11) 0.28971(8) 0.91864(8) 0.0266(3) Uani 1 1 d . . . . .
N2 N 0.66993(11) 0.21533(8) 0.93913(8) 0.0282(3) Uani 1 1 d . . . . .
N3 N 0.56477(11) 0.42507(8) 0.90471(8) 0.0271(3) Uani 1 1 d . . . . .
N4 N 0.44713(11) 0.39430(8) 0.81481(8) 0.0249(3) Uani 1 1 d . . . . .
N5 N 0.76382(12) 0.08792(9) 0.98170(9) 0.0344(4) Uani 1 1 d . . . . .
N6 N 0.76790(13) 0.04910(9) 0.84617(9) 0.0346(4) Uani 1 1 d . . . . .
C1 C 0.69238(15) 0.27819(11) 1.02398(10) 0.0333(4) Uani 1 1 d . . . . .
H1 H 0.708949 0.289613 1.066182 0.040 Uiso 1 1 calc R U . . .
C2 C 0.65492(13) 0.32647(10) 0.96979(10) 0.0281(4) Uani 1 1 d . . . . .
C3 C 0.70023(14) 0.20950(11) 1.00272(10) 0.0319(4) Uani 1 1 d . . . . .
C4 C 0.62988(14) 0.40781(10) 0.95863(10) 0.0307(4) Uani 1 1 d . . . . .
H4A H 0.598654 0.425025 1.002658 0.037 Uiso 1 1 calc R U . . .
H4B H 0.687882 0.432479 0.943049 0.037 Uiso 1 1 calc R U . . .
C5 C 0.53438(13) 0.49513(10) 0.88390(10) 0.0290(4) Uani 1 1 d . . . . .
C6 C 0.47092(13) 0.51526(10) 0.83338(10) 0.0294(4) Uani 1 1 d . . . . .
H6 H 0.455949 0.566621 0.818651 0.035 Uiso 1 1 calc R U . . .
C7 C 0.42777(13) 0.46838(10) 0.80267(10) 0.0270(4) Uani 1 1 d . . . . .
C8 C 0.57061(15) 0.55630(11) 0.91159(11) 0.0347(4) Uani 1 1 d . . . . .
H8A H 0.532513 0.603330 0.897316 0.052 Uiso 1 1 calc R U . . .
H8B H 0.637385 0.559190 0.892641 0.052 Uiso 1 1 calc R U . . .
H8C H 0.565435 0.546079 0.962786 0.052 Uiso 1 1 calc R U . . .
C9 C 0.35835(14) 0.50463(10) 0.75152(10) 0.0309(4) Uani 1 1 d . . . . .
H9A H 0.377026 0.552730 0.729380 0.046 Uiso 1 1 calc R U . . .
H9B H 0.294111 0.511444 0.776575 0.046 Uiso 1 1 calc R U . . .
H9C H 0.359045 0.473160 0.715529 0.046 Uiso 1 1 calc R U . . .
C10 C 0.38410(13) 0.35098(10) 0.79453(9) 0.0265(4) Uani 1 1 d . . . . .
C11 C 0.28473(14) 0.36014(11) 0.81674(10) 0.0290(4) Uani 1 1 d . . . . .
C12 C 0.22676(15) 0.31770(12) 0.79181(11) 0.0370(5) Uani 1 1 d . . . . .
H12 H 0.160147 0.323885 0.806039 0.044 Uiso 1 1 calc R U . . .
C13 C 0.26334(16) 0.26716(12) 0.74720(12) 0.0402(5) Uani 1 1 d . . . . .
H13 H 0.222271 0.240005 0.729953 0.048 Uiso 1 1 calc R U . . .
C14 C 0.36056(15) 0.25654(11) 0.72792(11) 0.0354(4) Uani 1 1 d . . . . .
H14 H 0.386151 0.220683 0.698378 0.042 Uiso 1 1 calc R U . . .
C15 C 0.42193(14) 0.29745(10) 0.75098(10) 0.0292(4) Uani 1 1 d . . . . .
C16 C 0.23732(13) 0.41057(10) 0.86680(10) 0.0293(4) Uani 1 1 d . . . . .
C17 C 0.14891(14) 0.45076(12) 0.85566(11) 0.0360(4) Uani 1 1 d . . . . .
H17 H 0.122125 0.448483 0.814224 0.043 Uiso 1 1 calc R U . . .
C18 C 0.09950(15) 0.49397(12) 0.90412(12) 0.0414(5) Uani 1 1 d . . . . .
H18 H 0.039540 0.520941 0.895581 0.050 Uiso 1 1 calc R U . . .
C19 C 0.13740(16) 0.49777(12) 0.96467(12) 0.0423(5) Uani 1 1 d . . . . .
H19 H 0.103483 0.526960 0.998040 0.051 Uiso 1 1 calc R U . . .
C20 C 0.22529(15) 0.45868(12) 0.97642(11) 0.0379(5) Uani 1 1 d . . . . .
H20 H 0.251346 0.460925 1.018165 0.045 Uiso 1 1 calc R U . . .
C21 C 0.27564(14) 0.41621(11) 0.92760(10) 0.0310(4) Uani 1 1 d . . . . .
H21 H 0.336598 0.390811 0.935653 0.037 Uiso 1 1 calc R U . . .
C22 C 0.52570(14) 0.28369(10) 0.73178(10) 0.0288(4) Uani 1 1 d . . . . .
C23 C 0.56235(16) 0.26350(11) 0.66590(10) 0.0351(4) Uani 1 1 d . . . . .
H23 H 0.519931 0.262174 0.632801 0.042 Uiso 1 1 calc R U . . .
C24 C 0.65861(17) 0.24563(11) 0.64856(11) 0.0401(5) Uani 1 1 d . . . . .
H24 H 0.682425 0.232261 0.603808 0.048 Uiso 1 1 calc R U . . .
C25 C 0.72039(16) 0.24730(12) 0.69684(13) 0.0423(5) Uani 1 1 d . . . . .
H25 H 0.786805 0.234004 0.685739 0.051 Uiso 1 1 calc R U . . .
C26 C 0.68499(15) 0.26852(11) 0.76178(12) 0.0376(5) Uani 1 1 d . . . . .
H26 H 0.728332 0.269414 0.794348 0.045 Uiso 1 1 calc R U . . .
C27 C 0.58742(14) 0.28866(10) 0.78080(10) 0.0285(4) Uani 1 1 d . . . . .
C28 C 0.73726(16) 0.13451(11) 1.03679(11) 0.0373(5) Uani 1 1 d . . . . .
H28A H 0.793323 0.137392 1.060458 0.045 Uiso 1 1 calc R U . . .
H28B H 0.687606 0.113830 1.072095 0.045 Uiso 1 1 calc R U . . .
C29 C 0.81456(16) 0.02296(12) 0.99490(12) 0.0386(5) Uani 1 1 d . . . . .
C30 C 0.83923(16) -0.02449(11) 0.94405(12) 0.0410(5) Uani 1 1 d . . . . .
H30 H 0.874609 -0.070596 0.958510 0.049 Uiso 1 1 calc R U . . .
C31 C 0.81839(15) -0.01246(11) 0.87518(12) 0.0367(5) Uani 1 1 d . . . . .
C32 C 0.8477(2) -0.00338(14) 1.06627(13) 0.0541(6) Uani 1 1 d . . . . .
H32A H 0.877679 -0.054589 1.068299 0.081 Uiso 1 1 calc R U . . .
H32B H 0.792965 -0.000481 1.102460 0.081 Uiso 1 1 calc R U . . .
H32C H 0.893916 0.027906 1.074211 0.081 Uiso 1 1 calc R U . . .
C33 C 0.85322(18) -0.07504(11) 0.83268(13) 0.0442(5) Uani 1 1 d . . . . .
H33A H 0.874808 -0.119514 0.863875 0.066 Uiso 1 1 calc R U . . .
H33B H 0.906187 -0.061069 0.797701 0.066 Uiso 1 1 calc R U . . .
H33C H 0.801131 -0.084908 0.809048 0.066 Uiso 1 1 calc R U . . .
C34 C 0.75308(15) 0.05371(10) 0.77453(11) 0.0342(4) Uani 1 1 d . . . . .
C35 C 0.66076(15) 0.05001(10) 0.75826(11) 0.0347(4) Uani 1 1 d . . . . .
C36 C 0.64615(16) 0.05368(11) 0.68826(12) 0.0368(5) Uani 1 1 d . . . . .
H36 H 0.584072 0.051138 0.677293 0.044 Uiso 1 1 calc R U . . .
C37 C 0.71975(16) 0.06091(11) 0.63478(12) 0.0389(5) Uani 1 1 d . . . . .
H37 H 0.708813 0.062184 0.587623 0.047 Uiso 1 1 calc R U . . .
C38 C 0.80984(16) 0.06630(11) 0.65070(12) 0.0386(5) Uani 1 1 d . . . . .
H38 H 0.860462 0.071986 0.613911 0.046 Uiso 1 1 calc R U . . .
C39 C 0.82777(16) 0.06353(10) 0.72004(12) 0.0363(5) Uani 1 1 d . . . . .
C40 C 0.57795(16) 0.04262(11) 0.81262(11) 0.0354(5) Uani 1 1 d . . . . .
C41 C 0.57890(17) -0.01038(11) 0.87216(12) 0.0404(5) Uani 1 1 d . . . . .
H41 H 0.635994 -0.041918 0.880304 0.048 Uiso 1 1 calc R U . . .
C42 C 0.49823(19) -0.01790(13) 0.91961(13) 0.0465(6) Uani 1 1 d . . . . .
H42 H 0.499889 -0.055552 0.958976 0.056 Uiso 1 1 calc R U . . .
C43 C 0.41462(19) 0.02929(13) 0.91010(13) 0.0476(6) Uani 1 1 d . . . . .
H43 H 0.359762 0.024927 0.943390 0.057 Uiso 1 1 calc R U . . .
C44 C 0.41239(17) 0.08274(13) 0.85146(13) 0.0432(5) Uani 1 1 d . . . . .
H44 H 0.355711 0.115248 0.844475 0.052 Uiso 1 1 calc R U . . .
C45 C 0.49250(15) 0.08893(11) 0.80300(12) 0.0373(5) Uani 1 1 d . . . . .
H45 H 0.489636 0.125112 0.762544 0.045 Uiso 1 1 calc R U . . .
C46 C 0.92664(16) 0.07109(11) 0.73212(12) 0.0398(5) Uani 1 1 d . . . . .
C47 C 1.00402(17) 0.03236(13) 0.69648(15) 0.0504(6) Uani 1 1 d . . . . .
H47 H 0.992814 -0.000041 0.666158 0.060 Uiso 1 1 calc R U . . .
C48 C 1.09668(19) 0.04000(14) 0.70422(16) 0.0559(7) Uani 1 1 d . . . . .
H48 H 1.148289 0.013203 0.679226 0.067 Uiso 1 1 calc R U . . .
C49 C 1.11414(18) 0.08665(13) 0.74838(15) 0.0523(6) Uani 1 1 d . . . . .
H49 H 1.177662 0.091998 0.754028 0.063 Uiso 1 1 calc R U . . .
C50 C 1.03885(19) 0.12522(13) 0.78402(14) 0.0490(6) Uani 1 1 d . . . . .
H50 H 1.050832 0.157455 0.814227 0.059 Uiso 1 1 calc R U . . .
C51 C 0.94554(17) 0.11792(12) 0.77665(13) 0.0423(5) Uani 1 1 d . . . . .
H51 H 0.894390 0.144838 0.801952 0.051 Uiso 1 1 calc R U . . .
C52 C 0.30896(16) 0.20322(14) 0.98725(13) 0.0469(6) Uani 1 1 d . . . . .
H52A H 0.297452 0.152953 0.982092 0.056 Uiso 1 1 calc R U . . .
H52B H 0.275171 0.239367 0.952994 0.056 Uiso 1 1 calc R U . . .
C53 C 0.27574(19) 0.21894(17) 1.06084(16) 0.0605(7) Uani 1 1 d . . . . .
H53A H 0.208897 0.242430 1.064830 0.073 Uiso 1 1 calc R U . . .
H53B H 0.280724 0.172969 1.094771 0.073 Uiso 1 1 calc R U . . .
C54 C 0.34132(18) 0.27031(14) 1.07333(12) 0.0469(6) Uani 1 1 d . . . . .
H54A H 0.317785 0.322245 1.056629 0.056 Uiso 1 1 calc R U . . .
H54B H 0.349187 0.265210 1.123596 0.056 Uiso 1 1 calc R U . . .
C55 C 0.43202(19) 0.24570(18) 1.03146(14) 0.0575(7) Uani 1 1 d . . . . .
H55A H 0.465926 0.288656 1.010798 0.069 Uiso 1 1 calc R U . . .
H55B H 0.473763 0.211089 1.061666 0.069 Uiso 1 1 calc R U . . .
Ni3 Ni 0.67744(2) 0.63016(2) 0.71972(2) 0.02414(6) Uani 1 1 d . . . . .
Ni4 Ni 0.42060(2) 0.71114(2) 0.62486(2) 0.02628(6) Uani 1 1 d . . . . .
H4 H 0.477(2) 0.7500(17) 0.6495(16) 0.080 Uiso 1 1 d . U . . .
Na2 Na 0.61591(6) 0.74476(4) 0.59937(4) 0.03753(18) Uani 1 1 d . . . . .
O11 O 0.70396(12) 0.68651(9) 0.51563(8) 0.0456(4) Uani 1 1 d . . . . .
N11 N 0.58678(11) 0.59555(8) 0.67274(8) 0.0252(3) Uani 1 1 d . . . . .
N12 N 0.51352(11) 0.62523(8) 0.63320(8) 0.0259(3) Uani 1 1 d . . . . .
N13 N 0.72426(11) 0.52766(8) 0.73903(8) 0.0277(3) Uani 1 1 d . . . . .
N14 N 0.78594(11) 0.65813(8) 0.74612(8) 0.0274(3) Uani 1 1 d . . . . .
N15 N 0.36281(11) 0.66014(9) 0.56744(8) 0.0277(3) Uani 1 1 d . . . . .
N16 N 0.32975(12) 0.79501(9) 0.62160(9) 0.0298(3) Uani 1 1 d . . . . .
C61 C 0.54819(14) 0.50497(10) 0.62175(10) 0.0298(4) Uani 1 1 d . . . . .
H61 H 0.547181 0.458170 0.607952 0.036 Uiso 1 1 calc R U . . .
C62 C 0.60658(14) 0.52327(10) 0.66539(10) 0.0278(4) Uani 1 1 d . . . . .
C63 C 0.49138(14) 0.57033(10) 0.60261(10) 0.0284(4) Uani 1 1 d . . . . .
C64 C 0.68173(15) 0.47806(10) 0.70452(11) 0.0324(4) Uani 1 1 d . . . . .
H64A H 0.653815 0.439703 0.739695 0.039 Uiso 1 1 calc R U . . .
H64B H 0.730729 0.453392 0.672043 0.039 Uiso 1 1 calc R U . . .
C65 C 0.78311(14) 0.49929(10) 0.78540(10) 0.0302(4) Uani 1 1 d . . . . .
C66 C 0.82769(14) 0.54443(11) 0.81915(10) 0.0318(4) Uani 1 1 d . . . . .
H66 H 0.855338 0.522300 0.860275 0.038 Uiso 1 1 calc R U . . .
C67 C 0.83425(13) 0.61882(11) 0.79683(10) 0.0288(4) Uani 1 1 d . . . . .
C68 C 0.80586(17) 0.41687(11) 0.80295(12) 0.0402(5) Uani 1 1 d . . . . .
H68A H 0.850136 0.405645 0.838452 0.060 Uiso 1 1 calc R U . . .
H68B H 0.835137 0.396281 0.760693 0.060 Uiso 1 1 calc R U . . .
H68C H 0.747097 0.395078 0.821122 0.060 Uiso 1 1 calc R U . . .
C69 C 0.89939(14) 0.65526(12) 0.83171(11) 0.0356(4) Uani 1 1 d . . . . .
H69A H 0.895402 0.635431 0.881621 0.053 Uiso 1 1 calc R U . . .
H69B H 0.879953 0.708643 0.826148 0.053 Uiso 1 1 calc R U . . .
H69C H 0.965060 0.645332 0.809960 0.053 Uiso 1 1 calc R U . . .
C70 C 0.81980(14) 0.72327(10) 0.70796(10) 0.0295(4) Uani 1 1 d . . . . .
C71 C 0.75676(14) 0.78948(10) 0.70205(11) 0.0317(4) Uani 1 1 d . . . . .
C72 C 0.79064(16) 0.85472(11) 0.66840(14) 0.0432(5) Uani 1 1 d . . . . .
H72 H 0.748801 0.899554 0.665451 0.052 Uiso 1 1 calc R U . . .
C73 C 0.88438(17) 0.85488(13) 0.63930(16) 0.0552(7) Uani 1 1 d . . . . .
H73 H 0.907130 0.899823 0.617417 0.066 Uiso 1 1 calc R U . . .
C74 C 0.94514(16) 0.78952(13) 0.64205(15) 0.0487(6) Uani 1 1 d . . . . .
H74 H 1.009034 0.790057 0.620739 0.058 Uiso 1 1 calc R U . . .
C75 C 0.91475(14) 0.72278(11) 0.67541(11) 0.0345(4) Uani 1 1 d . . . . .
C76 C 0.65695(13) 0.78791(10) 0.73361(10) 0.0284(4) Uani 1 1 d . . . . .
C77 C 0.61300(13) 0.72377(10) 0.73590(10) 0.0283(4) Uani 1 1 d . . . . .
C78 C 0.51944(14) 0.72448(11) 0.76937(12) 0.0349(4) Uani 1 1 d . . . . .
H78 H 0.487318 0.682542 0.771011 0.042 Uiso 1 1 calc R U . . .
C79 C 0.47194(15) 0.78423(11) 0.80024(12) 0.0357(4) Uani 1 1 d . . . . .
H79 H 0.409503 0.781946 0.824004 0.043 Uiso 1 1 calc R U . . .
C80 C 0.51594(15) 0.84696(11) 0.79619(11) 0.0347(4) Uani 1 1 d . . . . .
H80 H 0.483487 0.888374 0.816314 0.042 Uiso 1 1 calc R U . . .
C81 C 0.60730(15) 0.84896(10) 0.76272(11) 0.0334(4) Uani 1 1 d . . . . .
H81 H 0.637119 0.892365 0.759299 0.040 Uiso 1 1 calc R U . . .
C82 C 0.98469(14) 0.65502(11) 0.67355(10) 0.0331(4) Uani 1 1 d . . . . .
C83 C 1.07964(15) 0.65827(13) 0.68150(11) 0.0388(5) Uani 1 1 d . . . . .
H83 H 1.098106 0.703288 0.689421 0.047 Uiso 1 1 calc R U . . .
C84 C 1.14719(16) 0.59722(15) 0.67804(11) 0.0455(6) Uani 1 1 d . . . . .
H84 H 1.211478 0.600586 0.683267 0.055 Uiso 1 1 calc R U . . .
C85 C 1.12119(18) 0.53142(15) 0.66701(12) 0.0507(6) Uani 1 1 d . . . . .
H85 H 1.167306 0.489176 0.665377 0.061 Uiso 1 1 calc R U . . .
C86 C 1.02799(18) 0.52707(13) 0.65835(12) 0.0479(6) Uani 1 1 d . . . . .
H86 H 1.010402 0.481883 0.650073 0.057 Uiso 1 1 calc R U . . .
C87 C 0.95970(16) 0.58822(12) 0.66162(11) 0.0382(5) Uani 1 1 d . . . . .
H87 H 0.895727 0.584575 0.655716 0.046 Uiso 1 1 calc R U . . .
C88 C 0.41075(16) 0.58637(11) 0.55933(11) 0.0349(4) Uani 1 1 d . . . . .
H88A H 0.434858 0.583978 0.509552 0.042 Uiso 1 1 calc R U . . .
H88B H 0.365561 0.549405 0.574862 0.042 Uiso 1 1 calc R U . . .
C89 C 0.28545(14) 0.68475(11) 0.53730(10) 0.0300(4) Uani 1 1 d . . . . .
C90 C 0.23559(14) 0.75468(11) 0.54470(10) 0.0323(4) Uani 1 1 d . . . . .
H90 H 0.182109 0.769040 0.519396 0.039 Uiso 1 1 calc R U . . .
C91 C 0.25506(14) 0.80541(11) 0.58459(10) 0.0308(4) Uani 1 1 d . . . . .
C92 C 0.24543(16) 0.63721(12) 0.49503(11) 0.0393(5) Uani 1 1 d . . . . .
H92A H 0.192779 0.666271 0.471859 0.059 Uiso 1 1 calc R U . . .
H92B H 0.222131 0.594743 0.526163 0.059 Uiso 1 1 calc R U . . .
H92C H 0.295452 0.619800 0.459667 0.059 Uiso 1 1 calc R U . . .
C93 C 0.18779(15) 0.87654(12) 0.58454(12) 0.0392(5) Uani 1 1 d . . . . .
H93A H 0.144986 0.880036 0.548663 0.059 Uiso 1 1 calc R U . . .
H93B H 0.224633 0.918646 0.574376 0.059 Uiso 1 1 calc R U . . .
H93C H 0.150255 0.876937 0.630541 0.059 Uiso 1 1 calc R U . . .
C94 C 0.33986(14) 0.85365(10) 0.65862(11) 0.0323(4) Uani 1 1 d . . . . .
C95 C 0.28388(14) 0.86167(11) 0.72315(11) 0.0349(4) Uani 1 1 d . . . . .
C96 C 0.28904(16) 0.92355(12) 0.75453(13) 0.0410(5) Uani 1 1 d . . . . .
H96 H 0.250584 0.930019 0.797423 0.049 Uiso 1 1 calc R U . . .
C97 C 0.34861(17) 0.97529(12) 0.72466(14) 0.0461(6) Uani 1 1 d . . . . .
H97 H 0.349086 1.018106 0.745654 0.055 Uiso 1 1 calc R U . . .
C98 C 0.40751(16) 0.96457(11) 0.66413(13) 0.0426(5) Uani 1 1 d . . . . .
H98 H 0.450497 0.999348 0.644816 0.051 Uiso 1 1 calc R U . . .
C99 C 0.40555(15) 0.90365(11) 0.63038(12) 0.0355(5) Uani 1 1 d . . . . .
C100 C 0.22302(15) 0.80598(11) 0.76225(11) 0.0348(4) Uani 1 1 d . . . . .
C101 C 0.25772(15) 0.73090(11) 0.77323(11) 0.0344(4) Uani 1 1 d . . . . .
H101 H 0.317115 0.713899 0.749103 0.041 Uiso 1 1 calc R U . . .
C102 C 0.20654(16) 0.68097(12) 0.81887(11) 0.0376(5) Uani 1 1 d . . . . .
H102 H 0.231611 0.630339 0.826398 0.045 Uiso 1 1 calc R U . . .
C103 C 0.11921(16) 0.70460(14) 0.85344(12) 0.0434(5) Uani 1 1 d . . . . .
H103 H 0.084808 0.670503 0.885327 0.052 Uiso 1 1 calc R U . . .
C104 C 0.08215(17) 0.77813(15) 0.84139(13) 0.0493(6) Uani 1 1 d . . . . .
H104 H 0.021316 0.794313 0.863979 0.059 Uiso 1 1 calc R U . . .
C105 C 0.13356(16) 0.82814(13) 0.79648(13) 0.0454(5) Uani 1 1 d . . . . .
H105 H 0.107515 0.878543 0.788777 0.055 Uiso 1 1 calc R U . . .
C106 C 0.47678(16) 0.89282(11) 0.56873(12) 0.0380(5) Uani 1 1 d . . . . .
C107 C 0.57098(17) 0.90470(12) 0.57185(13) 0.0436(5) Uani 1 1 d . . . . .
H107 H 0.586504 0.919532 0.612885 0.052 Uiso 1 1 calc R U . . .
C108 C 0.64167(18) 0.89541(13) 0.51688(14) 0.0508(6) Uani 1 1 d . . . . .
H108 H 0.704783 0.903673 0.520577 0.061 Uiso 1 1 calc R U . . .
C109 C 0.6207(2) 0.87408(14) 0.45641(14) 0.0530(6) Uani 1 1 d . . . . .
H109 H 0.669119 0.867239 0.418602 0.064 Uiso 1 1 calc R U . . .
C110 C 0.52803(19) 0.86287(13) 0.45188(13) 0.0487(6) Uani 1 1 d . . . . .
H110 H 0.512934 0.848968 0.410286 0.058 Uiso 1 1 calc R U . . .
C111 C 0.45720(17) 0.87160(12) 0.50690(12) 0.0413(5) Uani 1 1 d . . . . .
H111 H 0.394351 0.863076 0.502745 0.050 Uiso 1 1 calc R U . . .
C112 C 0.6568(3) 0.67652(16) 0.45819(14) 0.0665(8) Uani 1 1 d . . . . .
H11A H 0.673759 0.712596 0.416524 0.080 Uiso 1 1 calc R U . . .
H11B H 0.586909 0.683349 0.470560 0.080 Uiso 1 1 calc R U . . .
C113 C 0.6896(4) 0.6004(2) 0.4439(2) 0.1039(14) Uani 1 1 d . . . . .
H11H H 0.641252 0.567247 0.464856 0.125 Uiso 1 1 calc R U . . .
H11G H 0.700915 0.599043 0.392865 0.125 Uiso 1 1 calc R U . . .
C114 C 0.7760(4) 0.5780(2) 0.4748(3) 0.1166(16) Uani 1 1 d . . . . .
H11E H 0.831573 0.584722 0.438963 0.140 Uiso 1 1 calc R U . . .
H11F H 0.779701 0.525351 0.495507 0.140 Uiso 1 1 calc R U . . .
C115 C 0.7753(2) 0.62490(16) 0.52969(15) 0.0639(8) Uani 1 1 d . . . . .
H11C H 0.759336 0.597040 0.576692 0.077 Uiso 1 1 calc R U . . .
H11D H 0.838337 0.641941 0.527655 0.077 Uiso 1 1 calc R U . . .
O21 O 1.05653(16) 0.20777(13) 0.96804(17) 0.1019(10) Uani 1 1 d . . . . .
C211 C 0.9639(2) 0.19361(16) 0.95830(17) 0.0640(7) Uani 1 1 d . . . . .
H21A H 0.922732 0.187493 1.003553 0.077 Uiso 1 1 calc R U . . .
H21B H 0.967685 0.148495 0.936309 0.077 Uiso 1 1 calc R U . . .
C212 C 0.9257(2) 0.26105(14) 0.91054(15) 0.0556(6) Uani 1 1 d . . . . .
H21C H 0.948169 0.256936 0.860817 0.067 Uiso 1 1 calc R U . . .
H21D H 0.855244 0.268648 0.916998 0.067 Uiso 1 1 calc R U . . .
C213 C 0.9661(2) 0.32175(15) 0.9338(2) 0.0694(9) Uani 1 1 d . . . . .
H21E H 0.918750 0.346936 0.966963 0.083 Uiso 1 1 calc R U . . .
H21F H 0.984865 0.358527 0.893204 0.083 Uiso 1 1 calc R U . . .
C214 C 1.0511(2) 0.28594(19) 0.96871(17) 0.0685(8) Uani 1 1 d . . . . .
H21G H 1.109600 0.304880 0.943176 0.082 Uiso 1 1 calc R U . . .
H21H H 1.044393 0.296537 1.017425 0.082 Uiso 1 1 calc R U . . .
O31A O 0.8788(4) 0.7416(3) 0.3788(3) 0.1277(15) Uani 0.75 1 d D . P A 1
C21A C 0.9670(4) 0.6965(3) 0.3405(3) 0.1002(17) Uani 0.75 1 d D . P A 1
H21I H 0.946727 0.655136 0.322025 0.120 Uiso 0.75 1 calc R U P A 1
H21J H 0.998486 0.728725 0.301049 0.120 Uiso 0.75 1 calc R U P A 1
C22A C 1.0298(4) 0.6695(4) 0.3917(3) 0.1085(19) Uani 0.75 1 d D . P A 1
H22A H 1.097064 0.660598 0.371311 0.130 Uiso 0.75 1 calc R U P A 1
H22B H 1.010700 0.625069 0.423067 0.130 Uiso 0.75 1 calc R U P A 1
C23A C 1.0072(6) 0.7421(7) 0.4277(7) 0.228(7) Uani 0.75 1 d D . P A 1
H23A H 1.023839 0.729903 0.476194 0.274 Uiso 0.75 1 calc R U P A 1
H23B H 1.048605 0.778766 0.402216 0.274 Uiso 0.75 1 calc R U P A 1
C24A C 0.9078(4) 0.7763(4) 0.4299(4) 0.1126(19) Uani 0.75 1 d D . P A 1
H24A H 0.871379 0.764012 0.476418 0.135 Uiso 0.75 1 calc R U P A 1
H24B H 0.902934 0.830502 0.416728 0.135 Uiso 0.75 1 calc R U P A 1
C21B C 0.9313(11) 0.9489(8) 0.4821(8) 0.105(6) Uani 0.25 1 d D . P B 2
H21K H 0.909771 0.976361 0.438603 0.158 Uiso 0.25 1 calc R U P B 2
H21L H 0.980316 0.973563 0.496211 0.158 Uiso 0.25 1 calc R U P B 2
H21M H 0.877259 0.946972 0.518952 0.158 Uiso 0.25 1 calc R U P B 2
C22B C 0.9696(9) 0.8763(9) 0.4712(7) 0.128(7) Uani 0.25 1 d D . P B 2
H22C H 1.018434 0.876942 0.429882 0.154 Uiso 0.25 1 calc R U P B 2
H22D H 0.998690 0.849339 0.512668 0.154 Uiso 0.25 1 calc R U P B 2
O41B O 0.8959(8) 0.8454(7) 0.4608(5) 0.111(4) Uani 0.25 1 d D . P B 2
C23B C 0.9528(14) 0.7928(9) 0.4095(8) 0.150(7) Uani 0.25 1 d D . P B 2
H23C H 0.908148 0.768733 0.388700 0.180 Uiso 0.25 1 calc R U P B 2
H23D H 0.991126 0.821401 0.371158 0.180 Uiso 0.25 1 calc R U P B 2
C24B C 1.0092(14) 0.7423(10) 0.4457(14) 0.1126(19) Uani 0.25 1 d D . P B 2
H24C H 0.973335 0.722587 0.489620 0.169 Uiso 0.25 1 calc R U P B 2
H24D H 1.062874 0.764772 0.455983 0.169 Uiso 0.25 1 calc R U P B 2
H24E H 1.033272 0.702189 0.418262 0.169 Uiso 0.25 1 calc R U P B 2

loop_
_atom_site_aniso_label
_atom_site_aniso_U_11
_atom_site_aniso_U_22
_atom_site_aniso_U_33
_atom_site_aniso_U_23
_atom_site_aniso_U_13
_atom_site_aniso_U_12
Ni1 0.02607(12) 0.02038(11) 0.02603(12) -0.00667(9) -0.00764(9) 0.00043(9)
Ni2 0.03712(14) 0.02203(12) 0.03325(13) -0.00655(10) -0.01840(11) 0.00409(10)
Na1 0.0348(4) 0.0322(4) 0.0407(4) -0.0112(3) -0.0068(3) -0.0059(3)
O1 0.0381(8) 0.0590(10) 0.0439(9) -0.0213(8) -0.0029(7) -0.0096(7)
N1 0.0291(8) 0.0230(7) 0.0298(8) -0.0073(6) -0.0090(6) -0.0008(6)
N2 0.0335(8) 0.0235(7) 0.0292(8) -0.0041(6) -0.0112(7) -0.0013(6)
N3 0.0284(8) 0.0244(7) 0.0299(8) -0.0081(6) -0.0058(6) -0.0010(6)
N4 0.0261(7) 0.0227(7) 0.0262(7) -0.0049(6) -0.0051(6) -0.0006(6)
N5 0.0387(9) 0.0302(8) 0.0356(9) -0.0039(7) -0.0168(7) 0.0020(7)
N6 0.0415(10) 0.0234(8) 0.0422(10) -0.0076(7) -0.0216(8) 0.0050(7)
C1 0.0386(11) 0.0351(10) 0.0303(10) -0.0094(8) -0.0137(8) -0.0039(8)
C2 0.0292(9) 0.0285(9) 0.0297(9) -0.0095(7) -0.0072(7) -0.0043(7)
C3 0.0353(10) 0.0319(10) 0.0311(10) -0.0059(8) -0.0134(8) -0.0023(8)
C4 0.0338(10) 0.0288(9) 0.0329(10) -0.0123(8) -0.0086(8) -0.0024(8)
C5 0.0290(9) 0.0241(9) 0.0342(10) -0.0096(8) 0.0013(8) -0.0026(7)
C6 0.0312(10) 0.0210(8) 0.0342(10) -0.0035(7) -0.0010(8) -0.0003(7)
C7 0.0252(9) 0.0259(9) 0.0270(9) -0.0016(7) 0.0004(7) 0.0008(7)
C8 0.0388(11) 0.0253(9) 0.0421(11) -0.0123(8) -0.0035(9) -0.0033(8)
C9 0.0299(10) 0.0270(9) 0.0329(10) 0.0011(8) -0.0041(8) 0.0004(8)
C10 0.0308(9) 0.0249(9) 0.0240(9) -0.0003(7) -0.0103(7) -0.0013(7)
C11 0.0305(9) 0.0308(9) 0.0258(9) 0.0007(7) -0.0098(7) -0.0033(8)
C12 0.0326(10) 0.0433(12) 0.0370(11) -0.0030(9) -0.0118(9) -0.0072(9)
C13 0.0435(12) 0.0420(12) 0.0413(12) -0.0070(9) -0.0195(10) -0.0106(10)
C14 0.0442(12) 0.0330(10) 0.0326(10) -0.0078(8) -0.0160(9) -0.0025(9)
C15 0.0381(10) 0.0264(9) 0.0244(9) -0.0021(7) -0.0116(8) -0.0017(8)
C16 0.0267(9) 0.0297(9) 0.0294(9) 0.0026(7) -0.0038(7) -0.0040(7)
C17 0.0294(10) 0.0406(11) 0.0358(11) 0.0032(9) -0.0073(8) -0.0037(8)
C18 0.0283(10) 0.0404(12) 0.0500(13) 0.0018(10) -0.0023(9) 0.0028(9)
C19 0.0381(12) 0.0385(11) 0.0470(13) -0.0090(10) 0.0042(10) 0.0003(9)
C20 0.0371(11) 0.0412(11) 0.0360(11) -0.0089(9) -0.0039(9) -0.0038(9)
C21 0.0292(9) 0.0320(10) 0.0309(10) -0.0029(8) -0.0049(8) -0.0012(8)
C22 0.0379(10) 0.0208(8) 0.0280(9) -0.0043(7) -0.0063(8) -0.0012(7)
C23 0.0508(12) 0.0276(10) 0.0278(10) -0.0063(8) -0.0079(9) -0.0020(9)
C24 0.0561(14) 0.0295(10) 0.0323(11) -0.0106(8) 0.0060(10) -0.0017(9)
C25 0.0383(11) 0.0381(11) 0.0512(13) -0.0205(10) 0.0060(10) -0.0024(9)
C26 0.0350(11) 0.0345(11) 0.0471(12) -0.0200(9) -0.0055(9) -0.0005(9)
C27 0.0333(10) 0.0224(9) 0.0309(9) -0.0072(7) -0.0062(8) -0.0013(7)
C28 0.0458(12) 0.0344(11) 0.0338(10) -0.0029(8) -0.0191(9) -0.0006(9)
C29 0.0410(11) 0.0331(10) 0.0415(12) 0.0011(9) -0.0199(9) 0.0030(9)
C30 0.0420(12) 0.0282(10) 0.0519(13) -0.0017(9) -0.0205(10) 0.0084(9)
C31 0.0365(11) 0.0250(9) 0.0499(12) -0.0062(9) -0.0169(9) 0.0041(8)
C32 0.0668(17) 0.0446(13) 0.0485(14) 0.0014(11) -0.0291(13) 0.0133(12)
C33 0.0520(13) 0.0253(10) 0.0553(14) -0.0077(9) -0.0178(11) 0.0092(9)
C34 0.0436(11) 0.0177(8) 0.0448(11) -0.0107(8) -0.0212(9) 0.0065(8)
C35 0.0432(11) 0.0209(9) 0.0436(11) -0.0106(8) -0.0189(9) 0.0048(8)
C36 0.0431(12) 0.0259(9) 0.0460(12) -0.0106(9) -0.0217(10) 0.0025(8)
C37 0.0506(13) 0.0294(10) 0.0406(11) -0.0102(9) -0.0197(10) 0.0021(9)
C38 0.0439(12) 0.0283(10) 0.0457(12) -0.0109(9) -0.0155(10) 0.0041(9)
C39 0.0435(12) 0.0213(9) 0.0474(12) -0.0103(8) -0.0200(10) 0.0052(8)
C40 0.0447(12) 0.0256(9) 0.0417(11) -0.0147(8) -0.0188(9) 0.0005(8)
C41 0.0547(13) 0.0288(10) 0.0424(12) -0.0133(9) -0.0186(10) 0.0008(9)
C42 0.0681(16) 0.0350(11) 0.0415(12) -0.0136(10) -0.0138(11) -0.0069(11)
C43 0.0573(15) 0.0459(13) 0.0466(13) -0.0226(11) -0.0063(11) -0.0116(11)
C44 0.0433(12) 0.0402(12) 0.0531(14) -0.0217(10) -0.0147(10) -0.0029(10)
C45 0.0424(12) 0.0299(10) 0.0453(12) -0.0133(9) -0.0177(10) -0.0018(9)
C46 0.0454(12) 0.0252(10) 0.0512(13) -0.0048(9) -0.0224(10) 0.0030(9)
C47 0.0478(13) 0.0367(12) 0.0725(17) -0.0198(11) -0.0282(12) 0.0095(10)
C48 0.0467(14) 0.0422(13) 0.0825(19) -0.0179(13) -0.0270(13) 0.0116(11)
C49 0.0463(13) 0.0404(13) 0.0740(18) -0.0061(12) -0.0292(13) 0.0007(11)
C50 0.0591(15) 0.0375(12) 0.0567(15) -0.0079(11) -0.0256(12) -0.0071(11)
C51 0.0499(13) 0.0305(10) 0.0494(13) -0.0070(9) -0.0185(11) -0.0015(9)
C52 0.0377(12) 0.0526(14) 0.0550(14) -0.0207(11) -0.0066(10) -0.0057(10)
C53 0.0483(15) 0.0679(18) 0.0688(18) -0.0298(15) 0.0057(13) -0.0086(13)
C54 0.0579(15) 0.0476(13) 0.0359(12) -0.0104(10) -0.0112(10) 0.0019(11)
C55 0.0488(14) 0.088(2) 0.0450(14) -0.0277(14) -0.0062(11) -0.0180(14)
Ni3 0.02775(12) 0.01804(11) 0.02779(12) -0.00474(9) -0.00930(9) 0.00076(9)
Ni4 0.02957(12) 0.02189(11) 0.03060(12) -0.00675(9) -0.01143(10) -0.00301(9)
Na2 0.0415(5) 0.0331(4) 0.0366(4) -0.0018(3) -0.0046(4) -0.0038(3)
O11 0.0593(10) 0.0424(9) 0.0346(8) -0.0077(7) -0.0078(7) 0.0003(7)
N11 0.0304(8) 0.0197(7) 0.0260(8) -0.0042(6) -0.0058(6) -0.0017(6)
N12 0.0327(8) 0.0225(7) 0.0241(7) -0.0046(6) -0.0059(6) -0.0052(6)
N13 0.0326(8) 0.0204(7) 0.0293(8) -0.0038(6) -0.0046(6) 0.0009(6)
N14 0.0281(8) 0.0229(7) 0.0319(8) -0.0059(6) -0.0094(6) 0.0020(6)
N15 0.0335(8) 0.0275(8) 0.0248(8) -0.0056(6) -0.0069(6) -0.0078(7)
N16 0.0317(8) 0.0249(8) 0.0360(9) -0.0048(7) -0.0147(7) -0.0040(6)
C61 0.0376(10) 0.0235(9) 0.0300(9) -0.0101(7) -0.0006(8) -0.0059(8)
C62 0.0349(10) 0.0211(8) 0.0272(9) -0.0054(7) -0.0015(8) -0.0032(7)
C63 0.0372(10) 0.0262(9) 0.0239(9) -0.0076(7) -0.0031(8) -0.0068(8)
C64 0.0393(11) 0.0201(9) 0.0379(11) -0.0063(8) -0.0060(9) -0.0006(8)
C65 0.0308(10) 0.0245(9) 0.0317(10) -0.0011(7) -0.0028(8) 0.0048(7)
C66 0.0314(10) 0.0327(10) 0.0287(9) -0.0019(8) -0.0081(8) 0.0064(8)
C67 0.0267(9) 0.0311(9) 0.0287(9) -0.0087(8) -0.0078(7) 0.0056(7)
C68 0.0460(12) 0.0256(10) 0.0452(12) 0.0018(9) -0.0106(10) 0.0059(9)
C69 0.0333(10) 0.0388(11) 0.0368(11) -0.0103(9) -0.0140(9) 0.0040(9)
C70 0.0310(10) 0.0250(9) 0.0356(10) -0.0073(8) -0.0132(8) -0.0017(7)
C71 0.0323(10) 0.0243(9) 0.0421(11) -0.0079(8) -0.0146(8) -0.0023(8)
C72 0.0376(11) 0.0239(10) 0.0706(16) -0.0055(10) -0.0167(11) -0.0033(8)
C73 0.0412(13) 0.0305(11) 0.095(2) -0.0004(12) -0.0132(13) -0.0116(10)
C74 0.0317(11) 0.0383(12) 0.0771(17) -0.0038(11) -0.0099(11) -0.0097(9)
C75 0.0306(10) 0.0326(10) 0.0428(11) -0.0062(9) -0.0135(9) -0.0028(8)
C76 0.0308(9) 0.0218(8) 0.0350(10) -0.0052(7) -0.0157(8) 0.0014(7)
C77 0.0299(9) 0.0217(8) 0.0356(10) -0.0063(7) -0.0149(8) 0.0028(7)
C78 0.0297(10) 0.0236(9) 0.0518(12) -0.0058(9) -0.0111(9) 0.0013(8)
C79 0.0291(10) 0.0324(10) 0.0457(12) -0.0091(9) -0.0105(9) 0.0059(8)
C80 0.0357(10) 0.0286(10) 0.0432(11) -0.0147(8) -0.0175(9) 0.0080(8)
C81 0.0375(11) 0.0220(9) 0.0450(11) -0.0099(8) -0.0198(9) 0.0017(8)
C82 0.0320(10) 0.0376(11) 0.0285(10) -0.0043(8) -0.0057(8) 0.0014(8)
C83 0.0319(10) 0.0517(13) 0.0320(10) -0.0060(9) -0.0053(8) -0.0006(9)
C84 0.0333(11) 0.0660(16) 0.0311(11) -0.0032(10) -0.0027(9) 0.0090(11)
C85 0.0480(14) 0.0575(15) 0.0358(12) -0.0059(11) 0.0038(10) 0.0211(12)
C86 0.0576(15) 0.0406(12) 0.0413(12) -0.0119(10) 0.0031(11) 0.0063(11)
C87 0.0405(11) 0.0389(11) 0.0346(11) -0.0093(9) -0.0041(9) 0.0014(9)
C88 0.0457(12) 0.0311(10) 0.0326(10) -0.0114(8) -0.0115(9) -0.0066(9)
C89 0.0333(10) 0.0353(10) 0.0246(9) -0.0046(8) -0.0062(8) -0.0126(8)
C90 0.0311(10) 0.0378(11) 0.0308(10) -0.0033(8) -0.0114(8) -0.0079(8)
C91 0.0288(9) 0.0314(10) 0.0339(10) -0.0032(8) -0.0107(8) -0.0043(8)
C92 0.0448(12) 0.0430(12) 0.0370(11) -0.0101(9) -0.0152(9) -0.0134(10)
C93 0.0359(11) 0.0365(11) 0.0490(13) -0.0077(9) -0.0221(10) 0.0015(9)
C94 0.0339(10) 0.0221(9) 0.0448(11) -0.0060(8) -0.0231(9) 0.0030(8)
C95 0.0340(10) 0.0283(10) 0.0460(12) -0.0105(9) -0.0231(9) 0.0071(8)
C96 0.0418(12) 0.0334(11) 0.0531(13) -0.0176(10) -0.0259(10) 0.0100(9)
C97 0.0495(13) 0.0286(10) 0.0680(16) -0.0192(10) -0.0334(12) 0.0081(10)
C98 0.0433(12) 0.0244(10) 0.0659(15) -0.0055(10) -0.0309(11) -0.0015(9)
C99 0.0371(11) 0.0243(9) 0.0494(12) -0.0034(8) -0.0251(9) -0.0006(8)
C100 0.0345(10) 0.0363(10) 0.0373(11) -0.0114(9) -0.0183(9) 0.0038(8)
C101 0.0360(10) 0.0350(10) 0.0361(11) -0.0121(8) -0.0154(9) 0.0015(8)
C102 0.0435(12) 0.0375(11) 0.0359(11) -0.0088(9) -0.0167(9) -0.0028(9)
C103 0.0413(12) 0.0534(14) 0.0391(12) -0.0080(10) -0.0145(10) -0.0069(10)
C104 0.0345(12) 0.0614(15) 0.0514(14) -0.0101(12) -0.0117(10) 0.0045(11)
C105 0.0389(12) 0.0443(13) 0.0541(14) -0.0124(11) -0.0170(10) 0.0090(10)
C106 0.0437(12) 0.0217(9) 0.0515(13) 0.0025(8) -0.0230(10) -0.0058(8)
C107 0.0447(13) 0.0326(11) 0.0568(14) 0.0023(10) -0.0236(11) -0.0090(9)
C108 0.0454(13) 0.0441(13) 0.0637(16) 0.0083(11) -0.0190(12) -0.0144(11)
C109 0.0560(15) 0.0453(13) 0.0555(15) 0.0085(11) -0.0108(12) -0.0128(12)
C110 0.0644(16) 0.0396(12) 0.0446(13) 0.0034(10) -0.0180(12) -0.0141(11)
C111 0.0472(13) 0.0330(11) 0.0464(13) 0.0036(9) -0.0194(10) -0.0108(9)
C112 0.107(3) 0.0570(16) 0.0413(14) -0.0106(12) -0.0202(15) -0.0152(16)
C113 0.160(4) 0.063(2) 0.098(3) -0.044(2) -0.012(3) -0.014(3)
C114 0.137(4) 0.070(3) 0.142(4) -0.054(3) 0.000(3) 0.016(3)
C115 0.0699(18) 0.0539(16) 0.0519(16) 0.0080(12) 0.0106(13) 0.0109(14)
O21 0.0563(13) 0.0695(15) 0.162(3) 0.0415(16) -0.0263(15) 0.0008(11)
C211 0.0677(18) 0.0517(16) 0.0698(19) 0.0033(14) -0.0128(15) -0.0073(14)
C212 0.0622(16) 0.0450(14) 0.0583(16) -0.0070(12) -0.0114(13) 0.0018(12)
C213 0.0549(16) 0.0432(14) 0.115(3) -0.0025(15) -0.0413(17) -0.0039(12)
C214 0.0486(15) 0.088(2) 0.0669(19) 0.0102(16) -0.0129(14) -0.0192(15)
O31A 0.146(4) 0.118(3) 0.129(4) 0.012(3) -0.057(3) -0.046(3)
C21A 0.120(4) 0.084(3) 0.101(4) 0.025(3) -0.039(3) -0.047(3)
C22A 0.080(3) 0.158(5) 0.098(4) 0.012(4) -0.038(3) -0.060(3)
C23A 0.083(5) 0.427(17) 0.198(12) -0.150(12) -0.051(6) 0.042(7)
C24A 0.086(4) 0.142(5) 0.118(5) 0.021(4) -0.037(3) -0.063(3)
C21B 0.080(10) 0.142(15) 0.065(9) 0.032(9) -0.014(7) 0.034(10)
C22B 0.050(7) 0.25(2) 0.059(8) 0.082(9) -0.015(6) -0.045(10)
O41B 0.113(8) 0.171(11) 0.057(6) -0.018(6) -0.017(6) -0.027(7)
C23B 0.115(14) 0.141(14) 0.122(13) 0.062(8) 0.074(9) 0.048(10)
C24B 0.086(4) 0.142(5) 0.118(5) 0.021(4) -0.037(3) -0.063(3)

loop_
_atom_type_symbol
_atom_type_description
_atom_type_scat_dispersion_real
_atom_type_scat_dispersion_imag
_atom_type_scat_source
C C 0.0033 0.0016 'International Tables Vol C Tables 4.2.6.8 and 6.1.1.4'
H H 0.0000 0.0000 'International Tables Vol C Tables 4.2.6.8 and 6.1.1.4'
N N 0.0061 0.0033 'International Tables Vol C Tables 4.2.6.8 and 6.1.1.4'
O O 0.0106 0.0060 'International Tables Vol C Tables 4.2.6.8 and 6.1.1.4'
Na Na 0.0362 0.0249 'International Tables Vol C Tables 4.2.6.8 and 6.1.1.4'
Ni Ni 0.3393 1.1124 'International Tables Vol C Tables 4.2.6.8 and 6.1.1.4'

loop_
_geom_angle_atom_site_label_1
_geom_angle_atom_site_label_2
_geom_angle_atom_site_label_3
_geom_angle
_geom_angle_site_symmetry_1
_geom_angle_site_symmetry_3
_geom_angle_publ_flag
N4 Ni1 C27 90.57(7) . . ?
N4 Ni1 N3 93.32(6) . . ?
C27 Ni1 N3 153.94(8) . . ?
N4 Ni1 N1 164.96(7) . . ?
C27 Ni1 N1 98.37(7) . . ?
N3 Ni1 N1 83.97(6) . . ?
N4 Ni1 Na1 105.33(5) . . ?
C27 Ni1 Na1 63.84(6) . . ?
N3 Ni1 Na1 138.73(5) . . ?
N1 Ni1 Na1 68.53(5) . . ?
N6 Ni2 N5 96.98(7) . . ?
N6 Ni2 N2 176.70(8) . . ?
N5 Ni2 N2 85.47(7) . . ?
N6 Ni2 Na1 118.74(5) . . ?
N5 Ni2 Na1 120.91(6) . . ?
N2 Ni2 Na1 61.36(5) . . ?
O1 Na1 N2 100.21(6) . . ?
O1 Na1 C27 128.19(7) . . ?
N2 Na1 C27 81.61(6) . . ?
O1 Na1 C45 116.80(7) . . ?
N2 Na1 C45 133.62(6) . . ?
C27 Na1 C45 95.02(7) . . ?
O1 Na1 N1 94.63(6) . . ?
N2 Na1 N1 29.06(4) . . ?
C27 Na1 N1 62.69(5) . . ?
C45 Na1 N1 148.57(7) . . ?
O1 Na1 Ni2 128.19(5) . . ?
N2 Na1 Ni2 41.08(4) . . ?
C27 Na1 Ni2 86.28(5) . . ?
C45 Na1 Ni2 92.65(5) . . ?
N1 Na1 Ni2 65.61(3) . . ?
O1 Na1 C44 88.86(7) . . ?
N2 Na1 C44 148.72(7) . . ?
C27 Na1 C44 115.98(7) . . ?
C45 Na1 C44 27.97(7) . . ?
N1 Na1 C44 176.27(6) . . ?
Ni2 Na1 C44 111.11(5) . . ?
O1 Na1 Ni1 93.38(5) . . ?
N2 Na1 Ni1 67.43(4) . . ?
C27 Na1 Ni1 39.17(4) . . ?
C45 Na1 Ni1 131.85(6) . . ?
N1 Na1 Ni1 38.81(3) . . ?
Ni2 Na1 Ni1 96.72(2) . . ?
C44 Na1 Ni1 142.42(6) . . ?
C52 O1 C55 109.07(17) . . ?
C52 O1 Na1 132.30(13) . . ?
C55 O1 Na1 117.95(14) . . ?
C2 N1 N2 107.29(15) . . ?
C2 N1 Ni1 113.69(12) . . ?
N2 N1 Ni1 135.71(12) . . ?
C2 N1 Na1 142.13(13) . . ?
N2 N1 Na1 64.72(9) . . ?
Ni1 N1 Na1 72.66(5) . . ?
C3 N2 N1 106.97(15) . . ?
C3 N2 Ni2 111.42(12) . . ?
N1 N2 Ni2 137.45(12) . . ?
C3 N2 Na1 137.92(14) . . ?
N1 N2 Na1 86.22(10) . . ?
Ni2 N2 Na1 77.56(5) . . ?
C5 N3 C4 118.56(15) . . ?
C5 N3 Ni1 124.59(13) . . ?
C4 N3 Ni1 115.25(11) . . ?
C7 N4 C10 118.44(15) . . ?
C7 N4 Ni1 123.46(13) . . ?
C10 N4 Ni1 118.09(12) . . ?
C29 N5 C28 119.87(17) . . ?
C29 N5 Ni2 125.57(15) . . ?
C28 N5 Ni2 114.56(12) . . ?
C31 N6 C34 117.53(17) . . ?
C31 N6 Ni2 123.52(14) . . ?
C34 N6 Ni2 118.94(12) . . ?
C3 C1 C2 104.35(16) . . ?
N1 C2 C1 110.69(17) . . ?
N1 C2 C4 116.88(16) . . ?
C1 C2 C4 132.43(17) . . ?
N2 C3 C1 110.69(17) . . ?
N2 C3 C28 118.01(17) . . ?
C1 C3 C28 131.28(18) . . ?
N3 C4 C2 107.13(15) . . ?
N3 C5 C6 121.38(17) . . ?
N3 C5 C8 120.86(18) . . ?
C6 C5 C8 117.70(17) . . ?
C7 C6 C5 126.99(17) . . ?
N4 C7 C6 123.12(17) . . ?
N4 C7 C9 120.43(17) . . ?
C6 C7 C9 116.42(16) . . ?
C15 C10 N4 118.57(17) . . ?
C15 C10 C11 119.46(17) . . ?
N4 C10 C11 121.97(16) . . ?
C12 C11 C10 118.48(18) . . ?
C12 C11 C16 116.95(18) . . ?
C10 C11 C16 124.54(17) . . ?
C13 C12 C11 122.0(2) . . ?
C12 C13 C14 119.12(19) . . ?
C13 C14 C15 121.37(19) . . ?
C14 C15 C10 119.43(19) . . ?
C14 C15 C22 120.61(18) . . ?
C10 C15 C22 119.94(17) . . ?
C21 C16 C17 118.02(18) . . ?
C21 C16 C11 122.08(17) . . ?
C17 C16 C11 119.79(18) . . ?
C18 C17 C16 121.2(2) . . ?
C19 C18 C17 120.1(2) . . ?
C18 C19 C20 119.5(2) . . ?
C19 C20 C21 120.6(2) . . ?
C20 C21 C16 120.56(18) . . ?
C23 C22 C27 120.47(19) . . ?
C23 C22 C15 120.11(18) . . ?
C27 C22 C15 119.38(17) . . ?
C24 C23 C22 121.2(2) . . ?
C23 C24 C25 119.45(19) . . ?
C24 C25 C26 119.9(2) . . ?
C25 C26 C27 122.3(2) . . ?
C26 C27 C22 116.66(18) . . ?
C26 C27 Ni1 116.64(14) . . ?
C22 C27 Ni1 124.20(14) . . ?
C26 C27 Na1 109.54(14) . . ?
C22 C27 Na1 99.73(12) . . ?
Ni1 C27 Na1 76.99(7) . . ?
N5 C28 C3 107.26(16) . . ?
N5 C29 C30 121.70(19) . . ?
N5 C29 C32 120.7(2) . . ?
C30 C29 C32 117.56(19) . . ?
C31 C30 C29 128.21(18) . . ?
N6 C31 C30 124.00(19) . . ?
N6 C31 C33 119.72(19) . . ?
C30 C31 C33 116.24(18) . . ?
C39 C34 C35 119.47(19) . . ?
C39 C34 N6 121.50(18) . . ?
C35 C34 N6 119.0(2) . . ?
C36 C35 C34 119.2(2) . . ?
C36 C35 C40 118.29(19) . . ?
C34 C35 C40 122.52(19) . . ?
C37 C36 C35 121.6(2) . . ?
C36 C37 C38 119.2(2) . . ?
C37 C38 C39 121.3(2) . . ?
C38 C39 C34 119.23(19) . . ?
C38 C39 C46 117.6(2) . . ?
C34 C39 C46 123.19(19) . . ?
C41 C40 C45 117.7(2) . . ?
C41 C40 C35 123.21(19) . . ?
C45 C40 C35 119.07(19) . . ?
C42 C41 C40 121.2(2) . . ?
C41 C42 C43 120.5(2) . . ?
C44 C43 C42 119.2(2) . . ?
C45 C44 C43 120.3(2) . . ?
C45 C44 Na1 71.03(12) . . ?
C43 C44 Na1 101.40(14) . . ?
C44 C45 C40 121.2(2) . . ?
C44 C45 Na1 81.00(12) . . ?
C40 C45 Na1 95.55(12) . . ?
C47 C46 C51 117.8(2) . . ?
C47 C46 C39 119.8(2) . . ?
C51 C46 C39 122.4(2) . . ?
C48 C47 C46 121.5(2) . . ?
C49 C48 C47 119.9(2) . . ?
C50 C49 C48 119.4(2) . . ?
C49 C50 C51 121.1(2) . . ?
C50 C51 C46 120.2(2) . . ?
O1 C52 C53 105.26(19) . . ?
C54 C53 C52 104.3(2) . . ?
C55 C54 C53 102.8(2) . . ?
O1 C55 C54 107.8(2) . . ?
N14 Ni3 C77 88.11(7) . . ?
N14 Ni3 N13 91.85(7) . . ?
C77 Ni3 N13 158.69(8) . . ?
N14 Ni3 N11 165.85(7) . . ?
C77 Ni3 N11 100.59(7) . . ?
N13 Ni3 N11 84.08(7) . . ?
N14 Ni3 Na2 107.07(5) . . ?
C77 Ni3 Na2 59.03(6) . . ?
N13 Ni3 Na2 140.30(5) . . ?
N11 Ni3 Na2 69.02(5) . . ?
N16 Ni4 N15 96.28(7) . . ?
N16 Ni4 N12 177.10(7) . . ?
N15 Ni4 N12 85.81(7) . . ?
N16 Ni4 Na2 113.77(5) . . ?
N15 Ni4 Na2 125.17(5) . . ?
N12 Ni4 Na2 66.32(5) . . ?
O11 Na2 C77 131.96(7) . . ?
O11 Na2 N12 88.07(6) . . ?
C77 Na2 N12 80.22(6) . . ?
O11 Na2 Ni4 112.99(6) . . ?
C77 Na2 Ni4 86.18(5) . . ?
N12 Na2 Ni4 39.55(3) . . ?
O11 Na2 C107 118.63(7) . . ?
C77 Na2 C107 100.99(7) . . ?
N12 Na2 C107 136.15(6) . . ?
Ni4 Na2 C107 96.59(5) . . ?
O11 Na2 N11 85.59(6) . . ?
C77 Na2 N11 63.16(5) . . ?
N12 Na2 N11 27.77(4) . . ?
Ni4 Na2 N11 63.93(3) . . ?
C107 Na2 N11 154.38(7) . . ?
O11 Na2 C76 133.98(7) . . ?
C77 Na2 C76 27.93(5) . . ?
N12 Na2 C76 108.00(5) . . ?
Ni4 Na2 C76 105.72(5) . . ?
C107 Na2 C76 79.09(6) . . ?
N11 Na2 C76 89.98(5) . . ?
O11 Na2 C108 92.47(7) . . ?
C77 Na2 C108 119.99(7) . . ?
N12 Na2 C108 149.65(7) . . ?
Ni4 Na2 C108 114.61(6) . . ?
C107 Na2 C108 26.81(7) . . ?
N11 Na2 C108 176.71(7) . . ?
C76 Na2 C108 93.28(7) . . ?
O11 Na2 Ni3 94.99(5) . . ?
C77 Na2 Ni3 38.28(4) . . ?
N12 Na2 Ni3 64.19(4) . . ?
Ni4 Na2 Ni3 93.00(2) . . ?
C107 Na2 Ni3 137.31(6) . . ?
N11 Na2 Ni3 37.34(3) . . ?
C76 Na2 Ni3 58.28(4) . . ?
C108 Na2 Ni3 145.70(6) . . ?
C112 O11 C115 109.5(2) . . ?
C112 O11 Na2 116.87(17) . . ?
C115 O11 Na2 123.47(15) . . ?
C62 N11 N12 107.23(14) . . ?
C62 N11 Ni3 113.69(13) . . ?
N12 N11 Ni3 138.05(11) . . ?
C62 N11 Na2 142.12(12) . . ?
N12 N11 Na2 68.50(9) . . ?
Ni3 N11 Na2 73.64(5) . . ?
C63 N12 N11 107.20(14) . . ?
C63 N12 Ni4 112.34(13) . . ?
N11 N12 Ni4 138.81(11) . . ?
C63 N12 Na2 139.04(12) . . ?
N11 N12 Na2 83.73(9) . . ?
Ni4 N12 Na2 74.13(5) . . ?
C65 N13 C64 119.04(16) . . ?
C65 N13 Ni3 124.89(13) . . ?
C64 N13 Ni3 115.69(12) . . ?
C67 N14 C70 119.42(16) . . ?
C67 N14 Ni3 123.48(13) . . ?
C70 N14 Ni3 117.06(12) . . ?
C89 N15 C88 119.39(16) . . ?
C89 N15 Ni4 126.22(13) . . ?
C88 N15 Ni4 114.37(12) . . ?
C91 N16 C94 116.29(16) . . ?
C91 N16 Ni4 124.18(13) . . ?
C94 N16 Ni4 119.51(12) . . ?
C62 C61 C63 104.37(16) . . ?
N11 C62 C61 110.62(17) . . ?
N11 C62 C64 117.87(16) . . ?
C61 C62 C64 131.49(17) . . ?
N12 C63 C61 110.57(17) . . ?
N12 C63 C88 118.50(17) . . ?
C61 C63 C88 130.82(17) . . ?
N13 C64 C62 107.52(15) . . ?
N13 C65 C66 121.48(17) . . ?
N13 C65 C68 120.48(18) . . ?
C66 C65 C68 118.03(18) . . ?
C67 C66 C65 124.85(18) . . ?
N14 C67 C66 122.50(18) . . ?
N14 C67 C69 120.07(17) . . ?
C66 C67 C69 117.43(17) . . ?
C71 C70 C75 119.73(18) . . ?
C71 C70 N14 118.97(17) . . ?
C75 C70 N14 121.29(17) . . ?
C72 C71 C70 119.49(19) . . ?
C72 C71 C76 121.71(18) . . ?
C70 C71 C76 118.77(17) . . ?
C73 C72 C71 120.7(2) . . ?
C72 C73 C74 119.9(2) . . ?
C73 C74 C75 121.5(2) . . ?
C74 C75 C70 118.44(19) . . ?
C74 C75 C82 117.47(19) . . ?
C70 C75 C82 124.09(18) . . ?
C81 C76 C77 120.50(18) . . ?
C81 C76 C71 120.17(17) . . ?
C77 C76 C71 119.31(16) . . ?
C81 C76 Na2 123.38(12) . . ?
C77 C76 Na2 60.55(10) . . ?
C71 C76 Na2 87.56(11) . . ?
C78 C77 C76 116.59(17) . . ?
C78 C77 Ni3 116.16(14) . . ?
C76 C77 Ni3 125.25(14) . . ?
C78 C77 Na2 111.17(13) . . ?
C76 C77 Na2 91.53(12) . . ?
Ni3 C77 Na2 82.70(7) . . ?
C79 C78 C77 122.53(19) . . ?
C80 C79 C78 119.7(2) . . ?
C81 C80 C79 119.50(18) . . ?
C80 C81 C76 121.08(18) . . ?
C87 C82 C83 118.12(19) . . ?
C87 C82 C75 122.34(18) . . ?
C83 C82 C75 119.50(19) . . ?
C84 C83 C82 121.2(2) . . ?
C85 C84 C83 120.0(2) . . ?
C84 C85 C86 119.8(2) . . ?
C85 C86 C87 120.6(2) . . ?
C86 C87 C82 120.3(2) . . ?
N15 C88 C63 108.37(15) . . ?
N15 C89 C90 121.60(17) . . ?
N15 C89 C92 120.65(18) . . ?
C90 C89 C92 117.72(18) . . ?
C91 C90 C89 127.83(18) . . ?
N16 C91 C90 123.80(18) . . ?
N16 C91 C93 119.31(17) . . ?
C90 C91 C93 116.88(17) . . ?
C99 C94 C95 119.97(18) . . ?
C99 C94 N16 119.77(19) . . ?
C95 C94 N16 120.26(18) . . ?
C96 C95 C94 118.6(2) . . ?
C96 C95 C100 117.3(2) . . ?
C94 C95 C100 123.94(18) . . ?
C97 C96 C95 121.4(2) . . ?
C96 C97 C98 119.5(2) . . ?
C97 C98 C99 121.5(2) . . ?
C98 C99 C94 118.6(2) . . ?
C98 C99 C106 118.1(2) . . ?
C94 C99 C106 123.20(18) . . ?
C105 C100 C101 117.7(2) . . ?
C105 C100 C95 120.59(19) . . ?
C101 C100 C95 121.27(19) . . ?
C102 C101 C100 120.9(2) . . ?
C103 C102 C101 120.3(2) . . ?
C102 C103 C104 119.7(2) . . ?
C103 C104 C105 120.1(2) . . ?
C104 C105 C100 121.3(2) . . ?
C111 C106 C107 117.0(2) . . ?
C111 C106 C99 124.8(2) . . ?
C107 C106 C99 118.2(2) . . ?
C108 C107 C106 121.8(2) . . ?
C108 C107 Na2 81.13(14) . . ?
C106 C107 Na2 87.18(12) . . ?
C107 C108 C109 120.1(2) . . ?
C107 C108 Na2 72.07(13) . . ?
C109 C108 Na2 91.72(15) . . ?
C108 C109 C110 119.0(3) . . ?
C111 C110 C109 121.1(2) . . ?
C110 C111 C106 121.0(2) . . ?
O11 C112 C113 106.4(3) . . ?
C114 C113 C112 106.3(3) . . ?
C113 C114 C115 107.0(3) . . ?
O11 C115 C114 106.0(3) . . ?
C211 O21 C214 106.7(2) . . ?
O21 C211 C212 104.6(2) . . ?
C213 C212 C211 102.6(2) . . ?
C212 C213 C214 105.9(2) . . ?
O21 C214 C213 107.1(2) . . ?
C24A O31A C21A 110.4(5) . . ?
C22A C21A O31A 105.9(5) . . ?
C21A C22A C23A 93.5(6) . . ?
C24A C23A C22A 114.8(8) . . ?
O31A C24A C23A 98.9(7) . . ?
O41B C22B C21B 104.6(11) . . ?
C22B O41B C23B 96.3(10) . . ?
C24B C23B O41B 108.1(15) . . ?

loop_
_geom_bond_atom_site_label_1
_geom_bond_atom_site_label_2
_geom_bond_distance
_geom_bond_site_symmetry_2
_geom_bond_publ_flag
Ni1 N4 1.8810(15) . ?
Ni1 C27 1.9007(18) . ?
Ni1 N3 1.9178(15) . ?
Ni1 N1 1.9250(15) . ?
Ni1 Na1 2.9321(8) . ?
Ni2 N6 1.8818(16) . ?
Ni2 N5 1.9105(16) . ?
Ni2 N2 1.9392(16) . ?
Ni2 Na1 2.8821(8) . ?
Na1 O1 2.2424(17) . ?
Na1 N2 2.5903(17) . ?
Na1 C27 2.701(2) . ?
Na1 C45 2.793(2) . ?
Na1 N1 2.8584(17) . ?
Na1 C44 2.917(2) . ?
O1 C52 1.433(3) . ?
O1 C55 1.442(3) . ?
N1 C2 1.348(2) . ?
N1 N2 1.391(2) . ?
N2 C3 1.353(2) . ?
N3 C5 1.324(2) . ?
N3 C4 1.467(2) . ?
N4 C7 1.348(2) . ?
N4 C10 1.420(2) . ?
N5 C29 1.320(3) . ?
N5 C28 1.461(3) . ?
N6 C31 1.345(2) . ?
N6 C34 1.429(3) . ?
C1 C3 1.384(3) . ?
C1 C2 1.385(3) . ?
C2 C4 1.484(3) . ?
C3 C28 1.496(3) . ?
C5 C6 1.402(3) . ?
C5 C8 1.511(3) . ?
C6 C7 1.383(3) . ?
C7 C9 1.516(3) . ?
C10 C15 1.410(3) . ?
C10 C11 1.421(3) . ?
C11 C12 1.399(3) . ?
C11 C16 1.488(3) . ?
C12 C13 1.380(3) . ?
C13 C14 1.383(3) . ?
C14 C15 1.397(3) . ?
C15 C22 1.474(3) . ?
C16 C21 1.397(3) . ?
C16 C17 1.398(3) . ?
C17 C18 1.389(3) . ?
C18 C19 1.381(3) . ?
C19 C20 1.386(3) . ?
C20 C21 1.391(3) . ?
C22 C23 1.406(3) . ?
C22 C27 1.409(3) . ?
C23 C24 1.376(3) . ?
C24 C25 1.384(3) . ?
C25 C26 1.393(3) . ?
C26 C27 1.405(3) . ?
C29 C30 1.406(3) . ?
C29 C32 1.516(3) . ?
C30 C31 1.392(3) . ?
C31 C33 1.519(3) . ?
C34 C39 1.407(3) . ?
C34 C35 1.412(3) . ?
C35 C36 1.399(3) . ?
C35 C40 1.482(3) . ?
C36 C37 1.379(3) . ?
C37 C38 1.386(3) . ?
C38 C39 1.402(3) . ?
C39 C46 1.493(3) . ?
C40 C41 1.393(3) . ?
C40 C45 1.406(3) . ?
C41 C42 1.383(4) . ?
C42 C43 1.392(4) . ?
C43 C44 1.386(4) . ?
C44 C45 1.385(3) . ?
C46 C47 1.394(3) . ?
C46 C51 1.397(3) . ?
C47 C48 1.383(3) . ?
C48 C49 1.382(4) . ?
C49 C50 1.373(4) . ?
C50 C51 1.388(3) . ?
C52 C53 1.509(4) . ?
C53 C54 1.494(4) . ?
C54 C55 1.488(3) . ?
Ni3 N14 1.8631(16) . ?
Ni3 C77 1.8953(18) . ?
Ni3 N13 1.9145(15) . ?
Ni3 N11 1.9184(15) . ?
Ni3 Na2 3.0349(8) . ?
Ni4 N16 1.8757(16) . ?
Ni4 N15 1.9090(15) . ?
Ni4 N12 1.9221(16) . ?
Ni4 Na2 2.9035(9) . ?
Na2 O11 2.2424(18) . ?
Na2 C77 2.623(2) . ?
Na2 N12 2.7644(17) . ?
Na2 C107 2.916(2) . ?
Na2 N11 2.9534(17) . ?
Na2 C76 3.012(2) . ?
Na2 C108 3.028(2) . ?
O11 C112 1.433(3) . ?
O11 C115 1.435(3) . ?
N11 C62 1.354(2) . ?
N11 N12 1.384(2) . ?
N12 C63 1.352(2) . ?
N13 C65 1.316(2) . ?
N13 C64 1.461(2) . ?
N14 C67 1.341(2) . ?
N14 C70 1.420(2) . ?
N15 C89 1.314(2) . ?
N15 C88 1.460(2) . ?
N16 C91 1.344(2) . ?
N16 C94 1.430(2) . ?
C61 C62 1.380(3) . ?
C61 C63 1.386(3) . ?
C62 C64 1.484(3) . ?
C63 C88 1.490(3) . ?
C65 C66 1.407(3) . ?
C65 C68 1.507(3) . ?
C66 C67 1.387(3) . ?
C67 C69 1.512(3) . ?
C70 C71 1.413(3) . ?
C70 C75 1.416(3) . ?
C71 C72 1.394(3) . ?
C71 C76 1.475(3) . ?
C72 C73 1.381(3) . ?
C73 C74 1.383(3) . ?
C74 C75 1.396(3) . ?
C75 C82 1.491(3) . ?
C76 C81 1.404(3) . ?
C76 C77 1.411(3) . ?
C77 C78 1.403(3) . ?
C78 C79 1.391(3) . ?
C79 C80 1.383(3) . ?
C80 C81 1.379(3) . ?
C82 C87 1.396(3) . ?
C82 C83 1.397(3) . ?
C83 C84 1.382(3) . ?
C84 C85 1.379(4) . ?
C85 C86 1.381(4) . ?
C86 C87 1.389(3) . ?
C89 C90 1.405(3) . ?
C89 C92 1.513(3) . ?
C90 C91 1.391(3) . ?
C91 C93 1.516(3) . ?
C94 C99 1.406(3) . ?
C94 C95 1.412(3) . ?
C95 C96 1.398(3) . ?
C95 C100 1.488(3) . ?
C96 C97 1.376(4) . ?
C97 C98 1.376(4) . ?
C98 C99 1.399(3) . ?
C99 C106 1.484(3) . ?
C100 C105 1.397(3) . ?
C100 C101 1.400(3) . ?
C101 C102 1.388(3) . ?
C102 C103 1.382(3) . ?
C103 C104 1.383(3) . ?
C104 C105 1.384(4) . ?
C106 C111 1.401(3) . ?
C106 C107 1.405(3) . ?
C107 C108 1.382(4) . ?
C108 C109 1.385(4) . ?
C109 C110 1.386(4) . ?
C110 C111 1.382(4) . ?
C112 C113 1.478(4) . ?
C113 C114 1.428(6) . ?
C114 C115 1.482(5) . ?
O21 C211 1.429(4) . ?
O21 C214 1.439(4) . ?
C211 C212 1.514(4) . ?
C212 C213 1.490(4) . ?
C213 C214 1.495(4) . ?
O31A C24A 1.405(7) . ?
O31A C21A 1.577(7) . ?
C21A C22A 1.418(6) . ?
C22A C23A 1.588(8) . ?
C23A C24A 1.468(7) . ?
C21B C22B 1.414(15) . ?
C22B O41B 1.320(13) . ?
O41B C23B 1.574(14) . ?
C23B C24B 1.323(17) . ?
